data_4122659
loop_
_publ_author_name
'Arleth, Nicholas'
'Bestgen, Sebastian'
'Gamer, Michael T.'
'Roesky, Peter W.'

_publ_contact_author
;
      Prof. Dr. Peter W. Roesky
      Karlsruher Institut fuer Technologie (KIT), CS
      Institut fuer Anorganische Chemie (AOC)
      Lehrstuhl fuer Anorganische Funktionsmaterialien
      Engesserstr. 15, Geb. 30.45
      76131 Karlsruhe 
      Bundesrepublik Deutschland
;
_publ_section_title
;
 Realgar as a Building Block for Lanthanide Clusters: Encapsulation of a
 Copper Cluster by a Lanthanide Cluster.
;
_journal_issue 40
_journal_name_full 'Journal of the American Chemical Society'
_journal_page_first 14023
_journal_paper_doi 10.1021/ja508880z
_journal_volume 136
_journal_year 2014
_chemical_formula_moiety 'C84 H148 Cu4 O4 S6 Sm4, 2(C4 H8 O)'
_chemical_formula_sum 'C92 H164 Cu4 O6 S6 Sm4'
_chemical_formula_weight 2414.14
_chemical_name_systematic
;
 ?
;
_space_group_crystal_system orthorhombic
_space_group_IT_number 43
_space_group_name_Hall 'F 2 -2d'
_space_group_name_H-M_alt 'F d d 2'
_symmetry_space_group_name_Hall 'F 2 -2d'
_symmetry_space_group_name_H-M 'F d d 2'
_atom_sites_solution_hydrogens geom
_audit_creation_date 2014-07-04
_audit_creation_method
;
Olex2 1.2
(compiled 2014.06.27 svn.r2953 for OlexSys, GUI svn.r4855)
;
_cell_angle_alpha 90
_cell_angle_beta 90
_cell_angle_gamma 90
_cell_formula_units_Z 8
_cell_length_a 37.2460(7)
_cell_length_b 38.9864(6)
_cell_length_c 13.6966(3)
_cell_measurement_reflns_used 53420
_cell_measurement_temperature 100.15
_cell_measurement_theta_max 30.73
_cell_measurement_theta_min 1.51
_cell_volume 19888.7(7)
_computing_cell_refinement 'STOE X-AREA, PLATON (A.L.Spek, 2005)'
_computing_data_collection 'STOE X-AREA'
_computing_data_reduction 'STOE X-RED & LANA, PLATON (A.L.Spek, 2005)'
_computing_molecular_graphics 'Diamond 2/3, Olex2 (Dolomanov et al., 2009)'
_computing_publication_material 'MS Word, Olex2 (Dolomanov et al., 2009)'
_computing_structure_refinement 'SHELXL (Sheldrick, 2008)'
_computing_structure_solution 'SHELXS (Sheldrick, 2008)'
_diffrn_ambient_temperature 100.15
_diffrn_detector 'Dectris Pilatus 100k'
_diffrn_detector_area_resol_mean 5.81
_diffrn_detector_type STOE
_diffrn_measured_fraction_theta_full 1.000
_diffrn_measured_fraction_theta_max 1.000
_diffrn_measurement_device '4-circle goniometer'
_diffrn_measurement_device_type 'STOE STADIVARI'
_diffrn_measurement_method '\w scans'
_diffrn_radiation_collimation '0.5mm monocapillary'
_diffrn_radiation_monochromator 'plane graphite'
_diffrn_radiation_type MoK\a
_diffrn_radiation_wavelength 0.71073
_diffrn_reflns_av_R_equivalents 0.0882
_diffrn_reflns_av_unetI/netI 0.0514
_diffrn_reflns_Laue_measured_fraction_full 1.000
_diffrn_reflns_Laue_measured_fraction_max 1.000
_diffrn_reflns_limit_h_max 44
_diffrn_reflns_limit_h_min -44
_diffrn_reflns_limit_k_max 46
_diffrn_reflns_limit_k_min -46
_diffrn_reflns_limit_l_max 12
_diffrn_reflns_limit_l_min -16
_diffrn_reflns_number 41116
_diffrn_reflns_point_group_measured_fraction_full 0.880
_diffrn_reflns_point_group_measured_fraction_max 0.880
_diffrn_reflns_theta_full 25.242
_diffrn_reflns_theta_max 25.247
_diffrn_reflns_theta_min 1.512
_diffrn_source 'Mo LFF Sealed Tube'
_diffrn_source_type 'Xenocs Genix3D microfocus'
_exptl_absorpt_coefficient_mu 3.333
_exptl_absorpt_correction_T_max 0.9945
_exptl_absorpt_correction_T_min 0.9688
_exptl_absorpt_correction_type integration
_exptl_absorpt_process_details 'STOE X-RED & LANA'
_exptl_crystal_colour yellow
_exptl_crystal_colour_primary yellow
_exptl_crystal_density_diffrn 1.612
_exptl_crystal_description plank
_exptl_crystal_F_000 9792
_exptl_crystal_size_max 0.394
_exptl_crystal_size_mid 0.201
_exptl_crystal_size_min 0.104
_refine_diff_density_max 1.113
_refine_diff_density_min -1.402
_refine_diff_density_rms 0.136
_refine_ls_abs_structure_details
;
 Classical Flack method preferred over Parsons because s.u. lower.
;
_refine_ls_abs_structure_Flack -0.004(19)
_refine_ls_extinction_method none
_refine_ls_goodness_of_fit_ref 1.009
_refine_ls_hydrogen_treatment constr
_refine_ls_matrix_type full
_refine_ls_number_parameters 533
_refine_ls_number_reflns 7938
_refine_ls_number_restraints 13
_refine_ls_restrained_S_all 1.008
_refine_ls_R_factor_all 0.0417
_refine_ls_R_factor_gt 0.0375
_refine_ls_shift/su_max 0.004
_refine_ls_shift/su_mean 0.000
_refine_ls_structure_factor_coef Fsqd
_refine_ls_weighting_details 'w=1/[\s^2^(Fo^2^)+(0.0674P)^2^] where P=(Fo^2^+2Fc^2^)/3'
_refine_ls_weighting_scheme calc
_refine_ls_wR_factor_gt 0.0911
_refine_ls_wR_factor_ref 0.0930
_reflns_Friedel_coverage 0.682
_reflns_Friedel_fraction_full 0.748
_reflns_Friedel_fraction_max 0.748
_reflns_number_gt 7413
_reflns_number_total 7938
_reflns_threshold_expression 'I > 2\s(I)'
_cod_data_source_file ja508880z_si_006.cif
_cod_data_source_block 5
_cod_depositor_comments 'Adding full bibliography for 4122659--4122664.cif.'
_cod_database_code 4122659
_shelxl_version_number 2014-3
_shelx_space_group_comment
;
The symmetry employed for this shelxl refinement is uniquely defined
by the following loop, which should always be used as a source of
symmetry information in preference to the above space-group names.
They are only intended as comments.
;
_olex2_refinement_description
;
1. Fixed Uiso
 At 1.2 times of:
  All C(H) groups, All C(H,H) groups, All C(H,H,H,H) groups
 At 1.5 times of:
  All C(H,H,H) groups
2. Uiso/Uaniso restraints and constraints
Uanis(C1) \\sim Ueq, Uanis(C5) \\sim Ueq: with sigma of 0.001 and sigma for
terminal atoms of 0.02
3. Others
 Fixed Sof: H36A(0.5) H36B(0.5) H36C(0.5) H36D(0.5) H38A(0.5) H38B(0.5)
 H38C(0.5) H38D(0.5) C37A(0.5) H37A(0.5) H37B(0.5) C37B(0.5) H37C(0.5) H37D(0.5)
4.a Secondary CH2 refined with riding coordinates:
 C36(H36A,H36B), C36(H36C,H36D), C38(H38A,H38B), C38(H38C,H38D), C35(H35A,
 H35B), C39(H39A,H39B), C41(H41A,H41B), C40(H40A,H40B), C42(H42A,H42B),
 C45(H45A,H45B), C43(H43A,H43B), C44(H44A,H44B), C46(H46A,H46B), C37A(H37A,
 H37B), C37B(H37C,H37D)
4.b Aromatic/amide H refined with riding coordinates:
 C2(H2), C19(H19), C5(H5), C22(H22)
4.c Idealised Me refined as rotating group:
 C34(H34A,H34B,H34C), C9(H9A,H9B,H9C), C25(H25A,H25B,H25C), C33(H33A,H33B,
 H33C), C30(H30A,H30B,H30C), C8(H8A,H8B,H8C), C29(H29A,H29B,H29C), C7(H7A,H7B,
 H7C), C11(H11A,H11B,H11C), C24(H24A,H24B,H24C), C17(H17A,H17B,H17C), C28(H28A,
 H28B,H28C), C16(H16A,H16B,H16C), C15(H15A,H15B,H15C), C26(H26A,H26B,H26C),
 C32(H32A,H32B,H32C), C12(H12A,H12B,H12C), C13(H13A,H13B,H13C)
;
_olex2_submission_special_instructions 'No special instructions were received'

loop_
_space_group_symop_operation_xyz
'x, y, z'
'-x, -y, z'
'x+1/4, -y+1/4, z+1/4'
'-x+1/4, y+1/4, z+1/4'
'x, y+1/2, z+1/2'
'-x, -y+1/2, z+1/2'
'x+1/4, -y+3/4, z+3/4'
'-x+1/4, y+3/4, z+3/4'
'x+1/2, y, z+1/2'
'-x+1/2, -y, z+1/2'
'x+3/4, -y+1/4, z+3/4'
'-x+3/4, y+1/4, z+3/4'
'x+1/2, y+1/2, z'
'-x+1/2, -y+1/2, z'
'x+3/4, -y+3/4, z+1/4'
'-x+3/4, y+3/4, z+1/4'

loop_
_atom_site_label
_atom_site_type_symbol
_atom_site_fract_x
_atom_site_fract_y
_atom_site_fract_z
_atom_site_U_iso_or_equiv
_atom_site_adp_type
_atom_site_occupancy
_atom_site_site_symmetry_order
_atom_site_calc_flag
_atom_site_refinement_flags_posn
_atom_site_refinement_flags_adp
_atom_site_refinement_flags_occupancy
_atom_site_disorder_assembly
_atom_site_disorder_group
Sm1 Sm -0.76821(2) -0.81498(2) -1.86069(3) 0.01195(12) Uani 1 1 d . . . . .
Sm2 Sm -0.68247(2) -0.76941(2) -2.14000(3) 0.01174(12) Uani 1 1 d . . . . .
Cu1 Cu -0.71374(3) -0.76044(3) -1.92615(9) 0.0134(2) Uani 1 1 d . . . . .
Cu2 Cu -0.75965(3) -0.78460(3) -2.07418(9) 0.0128(2) Uani 1 1 d . . . . .
S3 S -0.81342(6) -0.78362(6) -2.00074(19) 0.0136(5) Uani 1 1 d . . . . .
S1 S -0.71367(6) -0.81236(6) -1.99976(19) 0.0136(5) Uani 1 1 d . . . . .
S4 S -0.7500 -0.7500 -2.2057(3) 0.0131(6) Uani 1 2 d S T P . .
S2 S -0.7500 -0.7500 -1.7962(3) 0.0146(7) Uani 1 2 d S T P . .
O1 O -0.71197(19) -0.82810(18) -1.7604(6) 0.0245(17) Uani 1 1 d . . . . .
C2 C -0.7790(3) -0.8787(3) -1.7808(8) 0.018(2) Uani 1 1 d . . . . .
H2 H -0.7579 -0.8904 -1.7603 0.021 Uiso 1 1 calc R . . . .
C1 C -0.7936(2) -0.8801(2) -1.8761(7) 0.0128(18) Uani 1 1 d . U . . .
C21 C -0.6312(2) -0.7644(2) -2.2877(8) 0.0135(19) Uani 1 1 d . . . . .
C3 C -0.8004(3) -0.8573(2) -1.7207(8) 0.020(2) Uani 1 1 d . . . . .
C19 C -0.6151(2) -0.7423(2) -2.1393(8) 0.0132(18) Uani 1 1 d . . . . .
H19 H -0.6108 -0.7266 -2.0874 0.016 Uiso 1 1 calc R . . . .
C5 C -0.8244(2) -0.8590(2) -1.8746(7) 0.0138(18) Uani 1 1 d . U . . .
H5 H -0.8397 -0.8550 -1.9290 0.017 Uiso 1 1 calc R . . . .
C4 C -0.8296(3) -0.8446(3) -1.7791(8) 0.021(2) Uani 1 1 d . . . . .
C6 C -0.7826(3) -0.9039(3) -1.9582(8) 0.019(2) Uani 1 1 d . . . . .
C20 C -0.6278(3) -0.7326(2) -2.2338(8) 0.016(2) Uani 1 1 d . . . . .
C10 C -0.7925(3) -0.8555(3) -1.6101(9) 0.028(2) Uani 1 1 d . . . . .
C22 C -0.6200(3) -0.7911(2) -2.2262(8) 0.017(2) Uani 1 1 d . . . . .
H22 H -0.6194 -0.8146 -2.2441 0.020 Uiso 1 1 calc R . . . .
C14 C -0.8625(3) -0.8224(3) -1.7574(9) 0.026(2) Uani 1 1 d . . . . .
C18 C -0.6098(2) -0.7780(2) -2.1332(8) 0.017(2) Uani 1 1 d . . . . .
C36 C -0.6504(3) -0.8427(3) -1.7717(10) 0.031(3) Uani 1 1 d . . . . .
H36A H -0.6370 -0.8421 -1.8340 0.038 Uiso 0.5 1 calc R . . A 1
H36B H -0.6371 -0.8570 -1.7242 0.038 Uiso 0.5 1 calc R . . A 1
H36C H -0.6330 -0.8616 -1.7624 0.038 Uiso 0.5 1 calc R . . B 2
H36D H -0.6426 -0.8281 -1.8268 0.038 Uiso 0.5 1 calc R . . B 2
C38 C -0.6922(3) -0.8062(3) -1.6945(12) 0.038(3) Uani 1 1 d . . . . .
H38A H -0.7034 -0.7832 -1.6918 0.046 Uiso 0.5 1 calc R . . C 1
H38B H -0.6923 -0.8161 -1.6279 0.046 Uiso 0.5 1 calc R . . C 1
H38C H -0.7041 -0.8050 -1.6300 0.046 Uiso 0.5 1 calc R . . D 2
H38D H -0.6899 -0.7827 -1.7214 0.046 Uiso 0.5 1 calc R . . D 2
C35 C -0.6880(3) -0.8561(3) -1.7867(10) 0.029(3) Uani 1 1 d . . . . .
H35A H -0.6917 -0.8628 -1.8557 0.034 Uiso 1 1 calc R . . . .
H35B H -0.6925 -0.8763 -1.7447 0.034 Uiso 1 1 calc R . . . .
C31 C -0.6386(3) -0.7715(2) -2.3966(8) 0.020(2) Uani 1 1 d . . . . .
C27 C -0.6329(3) -0.6946(2) -2.2585(8) 0.018(2) Uani 1 1 d . . . . .
C34 C -0.6463(3) -0.8098(3) -2.4149(8) 0.028(3) Uani 1 1 d . . . . .
H34A H -0.6246 -0.8232 -2.4018 0.042 Uiso 1 1 calc GR . . . .
H34B H -0.6536 -0.8131 -2.4830 0.042 Uiso 1 1 calc GR . . . .
H34C H -0.6656 -0.8175 -2.3716 0.042 Uiso 1 1 calc GR . . . .
C9 C -0.8013(3) -0.9382(3) -1.9450(9) 0.023(2) Uani 1 1 d . . . . .
H9A H -0.7941 -0.9484 -1.8826 0.035 Uiso 1 1 calc GR . . . .
H9B H -0.7946 -0.9536 -1.9985 0.035 Uiso 1 1 calc GR . . . .
H9C H -0.8274 -0.9348 -1.9453 0.035 Uiso 1 1 calc GR . . . .
C25 C -0.5968(3) -0.7779(3) -1.9531(8) 0.023(2) Uani 1 1 d . . . . .
H25A H -0.5857 -0.7552 -1.9589 0.035 Uiso 1 1 calc GR . . . .
H25B H -0.5850 -0.7907 -1.9005 0.035 Uiso 1 1 calc GR . . . .
H25C H -0.6224 -0.7753 -1.9382 0.035 Uiso 1 1 calc GR . . . .
C33 C -0.6713(4) -0.7521(3) -2.4372(9) 0.030(3) Uani 1 1 d . . . . .
H33A H -0.6928 -0.7588 -2.4007 0.045 Uiso 1 1 calc GR . . . .
H33B H -0.6745 -0.7578 -2.5063 0.045 Uiso 1 1 calc GR . . . .
H33C H -0.6674 -0.7274 -2.4305 0.045 Uiso 1 1 calc GR . . . .
C30 C -0.6733(3) -0.6844(3) -2.2670(8) 0.019(2) Uani 1 1 d . . . . .
H30A H -0.6854 -0.7000 -2.3126 0.028 Uiso 1 1 calc GR . . . .
H30B H -0.6751 -0.6608 -2.2911 0.028 Uiso 1 1 calc GR . . . .
H30C H -0.6846 -0.6861 -2.2027 0.028 Uiso 1 1 calc GR . . . .
C8 C -0.7932(3) -0.8888(3) -2.0578(7) 0.020(2) Uani 1 1 d . . . . .
H8A H -0.8192 -0.8849 -2.0595 0.030 Uiso 1 1 calc GR . . . .
H8B H -0.7865 -0.9048 -2.1097 0.030 Uiso 1 1 calc GR . . . .
H8C H -0.7806 -0.8669 -2.0676 0.030 Uiso 1 1 calc GR . . . .
C29 C -0.6136(3) -0.6840(3) -2.3520(10) 0.027(2) Uani 1 1 d . . . . .
H29A H -0.5888 -0.6924 -2.3503 0.041 Uiso 1 1 calc GR . . . .
H29B H -0.6136 -0.6589 -2.3572 0.041 Uiso 1 1 calc GR . . . .
H29C H -0.6261 -0.6938 -2.4085 0.041 Uiso 1 1 calc GR . . . .
C7 C -0.7416(3) -0.9101(3) -1.9605(8) 0.019(2) Uani 1 1 d . . . . .
H7A H -0.7293 -0.8887 -1.9776 0.029 Uiso 1 1 calc GR . . . .
H7B H -0.7360 -0.9277 -2.0093 0.029 Uiso 1 1 calc GR . . . .
H7C H -0.7335 -0.9178 -1.8961 0.029 Uiso 1 1 calc GR . . . .
C11 C -0.7536(4) -0.8684(4) -1.5880(9) 0.038(3) Uani 1 1 d . . . . .
H11A H -0.7514 -0.8925 -1.6079 0.057 Uiso 1 1 calc GR . . . .
H11B H -0.7488 -0.8664 -1.5179 0.057 Uiso 1 1 calc GR . . . .
H11C H -0.7363 -0.8545 -1.6244 0.057 Uiso 1 1 calc GR . . . .
C24 C -0.5519(3) -0.8006(3) -2.0731(8) 0.021(2) Uani 1 1 d . . . . .
H24A H -0.5491 -0.8125 -2.1356 0.031 Uiso 1 1 calc GR . . . .
H24B H -0.5398 -0.8137 -2.0215 0.031 Uiso 1 1 calc GR . . . .
H24C H -0.5411 -0.7777 -2.0777 0.031 Uiso 1 1 calc GR . . . .
C17 C -0.8882(3) -0.8215(3) -1.8458(10) 0.033(3) Uani 1 1 d . . . . .
H17A H -0.8755 -0.8122 -1.9027 0.049 Uiso 1 1 calc GR . . . .
H17B H -0.9089 -0.8069 -1.8306 0.049 Uiso 1 1 calc GR . . . .
H17C H -0.8964 -0.8448 -1.8604 0.049 Uiso 1 1 calc GR . . . .
C23 C -0.5924(2) -0.7971(2) -2.0484(7) 0.0134(19) Uani 1 1 d . . . . .
C28 C -0.6175(3) -0.6718(2) -2.1766(9) 0.021(2) Uani 1 1 d . . . . .
H28A H -0.6315 -0.6752 -2.1168 0.032 Uiso 1 1 calc GR . . . .
H28B H -0.6188 -0.6477 -2.1963 0.032 Uiso 1 1 calc GR . . . .
H28C H -0.5924 -0.6781 -2.1645 0.032 Uiso 1 1 calc GR . . . .
C16 C -0.8524(4) -0.7844(3) -1.7402(11) 0.038(3) Uani 1 1 d . . . . .
H16A H -0.8340 -0.7830 -1.6892 0.057 Uiso 1 1 calc GR . . . .
H16B H -0.8737 -0.7716 -1.7196 0.057 Uiso 1 1 calc GR . . . .
H16C H -0.8430 -0.7745 -1.8009 0.057 Uiso 1 1 calc GR . . . .
C15 C -0.8840(4) -0.8350(4) -1.6685(11) 0.041(3) Uani 1 1 d . . . . .
H15A H -0.8893 -0.8595 -1.6759 0.062 Uiso 1 1 calc GR . . . .
H15B H -0.9066 -0.8222 -1.6640 0.062 Uiso 1 1 calc GR . . . .
H15C H -0.8699 -0.8314 -1.6089 0.062 Uiso 1 1 calc GR . . . .
C26 C -0.6077(3) -0.8334(2) -2.0377(8) 0.020(2) Uani 1 1 d . . . . .
H26A H -0.6333 -0.8320 -2.0210 0.030 Uiso 1 1 calc GR . . . .
H26B H -0.5948 -0.8456 -1.9859 0.030 Uiso 1 1 calc GR . . . .
H26C H -0.6049 -0.8458 -2.0995 0.030 Uiso 1 1 calc GR . . . .
C32 C -0.6047(4) -0.7633(3) -2.4589(9) 0.032(3) Uani 1 1 d . . . . .
H32A H -0.5977 -0.7393 -2.4487 0.048 Uiso 1 1 calc GR . . . .
H32B H -0.6101 -0.7670 -2.5281 0.048 Uiso 1 1 calc GR . . . .
H32C H -0.5849 -0.7784 -2.4392 0.048 Uiso 1 1 calc GR . . . .
C12 C -0.7950(4) -0.8197(3) -1.5666(11) 0.040(3) Uani 1 1 d . . . . .
H12A H -0.7787 -0.8043 -1.6017 0.060 Uiso 1 1 calc GR . . . .
H12B H -0.7882 -0.8205 -1.4976 0.060 Uiso 1 1 calc GR . . . .
H12C H -0.8197 -0.8113 -1.5725 0.060 Uiso 1 1 calc GR . . . .
C13 C -0.8164(4) -0.8812(4) -1.5549(10) 0.046(4) Uani 1 1 d . . . . .
H13A H -0.8417 -0.8747 -1.5626 0.069 Uiso 1 1 calc GR . . . .
H13B H -0.8101 -0.8811 -1.4855 0.069 Uiso 1 1 calc GR . . . .
H13C H -0.8127 -0.9043 -1.5817 0.069 Uiso 1 1 calc GR . . . .
O2 O -0.69873(19) -0.82597(18) -2.2295(6) 0.0199(16) Uani 1 1 d . . . . .
C39 C -0.6823(3) -0.8585(3) -2.2022(9) 0.023(2) Uani 1 1 d . . . . .
H39A H -0.6779 -0.8592 -2.1310 0.027 Uiso 1 1 calc R . . . .
H39B H -0.6592 -0.8615 -2.2365 0.027 Uiso 1 1 calc R . . . .
C41 C -0.7289(3) -0.8698(3) -2.3125(9) 0.029(3) Uani 1 1 d . . . . .
H41A H -0.7528 -0.8805 -2.3203 0.034 Uiso 1 1 calc R . . . .
H41B H -0.7157 -0.8715 -2.3750 0.034 Uiso 1 1 calc R . . . .
C40 C -0.7083(3) -0.8864(3) -2.2314(9) 0.024(2) Uani 1 1 d . . . . .
H40A H -0.6955 -0.9071 -2.2544 0.029 Uiso 1 1 calc R . . . .
H40B H -0.7243 -0.8927 -2.1765 0.029 Uiso 1 1 calc R . . . .
C42 C -0.7322(3) -0.8331(3) -2.2799(10) 0.030(3) Uani 1 1 d . . . . .
H42A H -0.7352 -0.8177 -2.3367 0.036 Uiso 1 1 calc R . . . .
H42B H -0.7529 -0.8302 -2.2355 0.036 Uiso 1 1 calc R . . . .
O3 O -0.7280(3) -0.9536(3) -1.6258(10) 0.058(3) Uani 1 1 d . . . . .
C45 C -0.7603(4) -1.0049(4) -1.6441(12) 0.046(4) Uani 1 1 d . . . . .
H45A H -0.7414 -1.0228 -1.6438 0.055 Uiso 1 1 calc R . . . .
H45B H -0.7823 -1.0142 -1.6748 0.055 Uiso 1 1 calc R . . . .
C43 C -0.7368(4) -0.9655(4) -1.5300(13) 0.052(4) Uani 1 1 d . . . . .
H43A H -0.7442 -0.9460 -1.4881 0.062 Uiso 1 1 calc R . . . .
H43B H -0.7158 -0.9768 -1.4998 0.062 Uiso 1 1 calc R . . . .
C44 C -0.7678(4) -0.9912(4) -1.5401(11) 0.039(3) Uani 1 1 d . . . . .
H44A H -0.7915 -0.9797 -1.5359 0.047 Uiso 1 1 calc R . . . .
H44B H -0.7664 -1.0096 -1.4905 0.047 Uiso 1 1 calc R . . . .
C46 C -0.7477(4) -0.9725(4) -1.6943(12) 0.047(4) Uani 1 1 d . . . . .
H46A H -0.7325 -0.9783 -1.7512 0.056 Uiso 1 1 calc R . . . .
H46B H -0.7685 -0.9590 -1.7175 0.056 Uiso 1 1 calc R . . . .
C37A C -0.6571(7) -0.8037(7) -1.7288(19) 0.029(5) Uani 0.5 1 d . . . E 1
H37A H -0.6401 -0.7981 -1.6755 0.035 Uiso 0.5 1 calc R . . E 1
H37B H -0.6550 -0.7862 -1.7810 0.035 Uiso 0.5 1 calc R . . E 1
C37B C -0.6551(8) -0.8236(8) -1.686(2) 0.042(7) Uani 0.5 1 d . . . E 2
H37C H -0.6359 -0.8062 -1.6798 0.051 Uiso 0.5 1 calc R . . E 2
H37D H -0.6543 -0.8388 -1.6282 0.051 Uiso 0.5 1 calc R . . E 2

loop_
_atom_site_aniso_label
_atom_site_aniso_U_11
_atom_site_aniso_U_22
_atom_site_aniso_U_33
_atom_site_aniso_U_23
_atom_site_aniso_U_13
_atom_site_aniso_U_12
Sm1 0.0126(2) 0.0083(2) 0.0150(3) 0.00181(18) -0.00172(18) -0.00081(17)
Sm2 0.0099(2) 0.0091(2) 0.0162(3) -0.00199(18) 0.00093(18) 0.00023(17)
Cu1 0.0127(5) 0.0096(5) 0.0178(6) -0.0008(5) 0.0009(4) -0.0002(4)
Cu2 0.0119(5) 0.0100(5) 0.0165(6) 0.0002(4) 0.0000(5) 0.0003(4)
S3 0.0120(10) 0.0124(10) 0.0163(12) 0.0033(9) -0.0003(9) -0.0017(9)
S1 0.0124(10) 0.0094(10) 0.0190(12) 0.0001(9) 0.0005(9) 0.0019(9)
S4 0.0132(14) 0.0116(15) 0.0145(17) 0.000 0.000 -0.0014(12)
S2 0.0133(14) 0.0122(15) 0.0185(18) 0.000 0.000 -0.0015(12)
O1 0.021(4) 0.011(3) 0.041(5) 0.002(3) -0.013(3) 0.004(3)
C2 0.027(5) 0.012(5) 0.014(5) 0.000(4) 0.001(4) -0.003(4)
C1 0.013(2) 0.012(2) 0.013(2) 0.0002(13) 0.0000(13) -0.0007(13)
C21 0.008(4) 0.014(5) 0.019(5) 0.001(4) 0.005(4) 0.001(3)
C3 0.031(6) 0.013(5) 0.016(5) -0.001(4) 0.007(5) -0.002(4)
C19 0.009(4) 0.012(4) 0.018(5) -0.004(4) 0.002(4) -0.006(3)
C5 0.014(2) 0.014(2) 0.014(2) 0.0004(13) 0.0002(13) -0.0013(13)
C4 0.026(5) 0.017(5) 0.022(6) -0.001(4) 0.005(5) -0.006(4)
C6 0.020(5) 0.019(5) 0.018(5) -0.004(4) -0.003(4) -0.003(4)
C20 0.016(5) 0.012(5) 0.020(6) 0.001(4) 0.001(4) 0.000(4)
C10 0.032(5) 0.032(6) 0.020(6) 0.004(5) 0.004(5) -0.011(5)
C22 0.024(5) 0.007(4) 0.020(6) -0.003(4) 0.006(4) 0.000(4)
C14 0.028(6) 0.018(5) 0.031(7) 0.001(5) 0.013(5) 0.005(4)
C18 0.010(4) 0.017(5) 0.023(6) 0.000(4) 0.000(4) 0.004(3)
C36 0.022(5) 0.039(7) 0.033(7) 0.006(5) 0.004(5) 0.005(5)
C38 0.033(6) 0.020(6) 0.062(10) -0.009(6) -0.025(6) 0.002(5)
C35 0.027(6) 0.019(5) 0.040(7) 0.002(5) -0.004(5) 0.007(4)
C31 0.029(5) 0.015(5) 0.017(5) 0.003(4) -0.004(5) -0.001(4)
C27 0.017(4) 0.010(5) 0.026(6) 0.006(4) 0.000(4) -0.003(4)
C34 0.042(6) 0.026(6) 0.016(6) -0.004(4) -0.008(5) -0.002(5)
C9 0.025(5) 0.018(5) 0.026(6) -0.003(4) 0.004(5) -0.004(4)
C25 0.027(5) 0.019(5) 0.023(6) -0.002(4) -0.008(5) 0.004(4)
C33 0.045(7) 0.025(6) 0.019(6) 0.000(5) -0.013(5) 0.002(5)
C30 0.018(5) 0.015(5) 0.023(6) 0.008(4) -0.002(4) 0.001(4)
C8 0.026(5) 0.022(5) 0.013(5) -0.009(4) -0.002(4) 0.006(4)
C29 0.033(5) 0.013(5) 0.036(7) 0.006(4) 0.008(6) -0.003(4)
C7 0.020(5) 0.017(5) 0.021(6) -0.005(4) 0.002(4) 0.001(4)
C11 0.057(8) 0.039(7) 0.018(7) 0.001(5) -0.011(6) 0.008(6)
C24 0.014(5) 0.027(5) 0.021(6) 0.004(4) 0.000(4) 0.003(4)
C17 0.012(4) 0.035(6) 0.051(8) -0.005(6) 0.004(5) 0.001(4)
C23 0.011(4) 0.015(5) 0.014(5) 0.001(4) 0.000(4) 0.000(4)
C28 0.026(5) 0.005(4) 0.033(6) 0.002(4) -0.004(5) -0.002(4)
C16 0.051(8) 0.026(6) 0.037(8) -0.004(5) 0.000(6) 0.015(6)
C15 0.039(7) 0.039(7) 0.046(9) 0.010(6) 0.019(6) 0.003(6)
C26 0.031(5) 0.011(5) 0.018(5) 0.005(4) -0.003(4) 0.003(4)
C32 0.047(7) 0.029(6) 0.020(6) -0.005(5) 0.000(5) 0.000(5)
C12 0.057(8) 0.032(7) 0.032(7) -0.013(6) -0.010(6) 0.006(6)
C13 0.057(9) 0.057(9) 0.025(8) 0.011(6) 0.003(6) -0.012(7)
O2 0.017(3) 0.013(3) 0.029(4) -0.008(3) -0.002(3) 0.001(3)
C39 0.033(6) 0.013(5) 0.022(6) 0.001(4) -0.004(5) 0.006(4)
C41 0.035(6) 0.018(5) 0.033(7) -0.002(5) -0.012(5) -0.008(5)
C40 0.025(5) 0.016(5) 0.032(7) -0.001(4) 0.002(5) 0.000(4)
C42 0.022(5) 0.026(6) 0.042(7) -0.015(5) -0.009(5) 0.000(5)
O3 0.049(6) 0.057(7) 0.067(8) 0.001(6) 0.008(6) -0.005(5)
C45 0.044(7) 0.037(7) 0.057(10) -0.002(7) 0.004(7) 0.010(6)
C43 0.054(9) 0.051(9) 0.051(10) 0.006(8) 0.005(7) 0.006(7)
C44 0.040(7) 0.035(7) 0.041(8) -0.004(6) 0.001(6) 0.012(6)
C46 0.046(8) 0.051(8) 0.043(9) 0.011(7) 0.014(7) 0.019(7)
C37A 0.040(14) 0.024(12) 0.024(13) -0.004(10) -0.006(11) 0.010(10)
C37B 0.043(16) 0.041(16) 0.043(17) -0.022(15) -0.013(13) 0.015(13)

loop_
_atom_type_symbol
_atom_type_description
_atom_type_scat_dispersion_real
_atom_type_scat_dispersion_imag
_atom_type_scat_source
C C 0.0033 0.0016 'International Tables Vol C Tables 4.2.6.8 and 6.1.1.4'
H H 0.0000 0.0000 'International Tables Vol C Tables 4.2.6.8 and 6.1.1.4'
Cu Cu 0.3201 1.2651 'International Tables Vol C Tables 4.2.6.8 and 6.1.1.4'
O O 0.0106 0.0060 'International Tables Vol C Tables 4.2.6.8 and 6.1.1.4'
S S 0.1246 0.1234 'International Tables Vol C Tables 4.2.6.8 and 6.1.1.4'
Sm Sm -0.1638 3.4418 'International Tables Vol C Tables 4.2.6.8 and 6.1.1.4'

loop_
_geom_angle_atom_site_label_1
_geom_angle_atom_site_label_2
_geom_angle_atom_site_label_3
_geom_angle
_geom_angle_site_symmetry_1
_geom_angle_site_symmetry_3
Cu1 Sm1 Cu1 53.94(4) . 14_335
Cu1 Sm1 Cu2 53.56(3) . .
Cu1 Sm1 Cu2 53.82(3) 14_335 .
S3 Sm1 Cu1 43.62(5) . 14_335
S3 Sm1 Cu1 84.03(5) . .
S3 Sm1 Cu2 43.40(5) . .
S1 Sm1 Cu1 45.08(5) . .
S1 Sm1 Cu1 85.80(5) . 14_335
S1 Sm1 Cu2 44.17(5) . .
S1 Sm1 S3 87.40(7) . .
S1 Sm1 C3 143.3(2) . .
S1 Sm1 C4 152.2(2) . .
S2 Sm1 Cu1 45.40(6) . .
S2 Sm1 Cu1 44.60(6) . 14_335
S2 Sm1 Cu2 85.87(8) . .
S2 Sm1 S3 88.10(7) . .
S2 Sm1 S1 90.35(7) . .
S2 Sm1 C3 115.2(2) . .
S2 Sm1 C4 116.8(2) . .
O1 Sm1 Cu1 121.01(16) . 14_335
O1 Sm1 Cu1 75.77(18) . .
O1 Sm1 Cu2 119.19(19) . .
O1 Sm1 S3 159.73(18) . .
O1 Sm1 S1 77.1(2) . .
O1 Sm1 S2 79.10(17) . .
O1 Sm1 C2 74.0(3) . .
O1 Sm1 C1 98.1(3) . .
O1 Sm1 C3 82.3(3) . .
O1 Sm1 C5 122.9(3) . .
O1 Sm1 C4 111.9(3) . .
C2 Sm1 Cu1 147.1(2) . .
C2 Sm1 Cu1 158.2(2) . 14_335
C2 Sm1 Cu2 136.1(2) . .
C2 Sm1 S3 125.1(2) . .
C2 Sm1 S1 114.3(2) . .
C2 Sm1 S2 137.5(2) . .
C2 Sm1 C3 29.6(3) . .
C2 Sm1 C4 49.2(3) . .
C1 Sm1 Cu1 140.91(19) . 14_335
C1 Sm1 Cu1 148.7(2) . .
C1 Sm1 Cu2 108.2(2) . .
C1 Sm1 S3 98.3(2) . .
C1 Sm1 S1 103.6(2) . .
C1 Sm1 S2 164.8(2) . .
C1 Sm1 C2 30.0(3) . .
C1 Sm1 C3 49.7(3) . .
C1 Sm1 C4 50.2(3) . .
C3 Sm1 Cu1 153.0(2) . .
C3 Sm1 Cu1 130.9(2) . 14_335
C3 Sm1 Cu2 153.5(2) . .
C3 Sm1 S3 117.6(2) . .
C5 Sm1 Cu1 114.0(2) . 14_335
C5 Sm1 Cu1 157.9(2) . .
C5 Sm1 Cu2 104.4(2) . .
C5 Sm1 S3 76.5(2) . .
C5 Sm1 S1 122.5(2) . .
C5 Sm1 S2 142.2(2) . .
C5 Sm1 C2 48.9(3) . .
C5 Sm1 C1 30.1(3) . .
C5 Sm1 C3 49.0(3) . .
C5 Sm1 C4 30.2(3) . .
C4 Sm1 Cu1 160.5(2) . .
C4 Sm1 Cu1 109.0(2) . 14_335
C4 Sm1 Cu2 127.3(2) . .
C4 Sm1 S3 87.9(2) . .
C4 Sm1 C3 29.8(3) . .
Cu2 Sm2 Cu1 53.58(3) . .
Cu2 Sm2 Cu1 53.83(3) 14_335 .
Cu2 Sm2 Cu2 53.36(4) . 14_335
S3 Sm2 Cu1 43.43(5) 14_335 .
S3 Sm2 Cu2 83.79(5) 14_335 .
S3 Sm2 Cu2 43.73(5) 14_335 14_335
S1 Sm2 Cu1 43.96(5) . .
S1 Sm2 Cu2 45.16(5) . .
S1 Sm2 Cu2 85.37(5) . 14_335
S1 Sm2 S3 87.24(7) . 14_335
S1 Sm2 C20 157.2(2) . .
S4 Sm2 Cu1 86.36(7) . .
S4 Sm2 Cu2 44.73(6) . 14_335
S4 Sm2 Cu2 45.54(6) . .
S4 Sm2 S3 88.29(7) . 14_335
S4 Sm2 S1 90.54(7) . .
S4 Sm2 C21 111.5(2) . .
S4 Sm2 C20 111.7(2) . .
C21 Sm2 Cu1 156.0(2) . .
C21 Sm2 Cu2 150.2(2) . .
C21 Sm2 Cu2 129.0(2) . 14_335
C21 Sm2 S3 118.5(2) . 14_335
C21 Sm2 S1 145.5(2) . .
C21 Sm2 C20 30.0(3) . .
C19 Sm2 Cu1 107.0(2) . .
C19 Sm2 Cu2 111.76(19) . 14_335
C19 Sm2 Cu2 159.5(2) . .
C19 Sm2 S3 76.3(2) . 14_335
C19 Sm2 S1 127.7(2) . .
C19 Sm2 S4 136.9(2) . .
C19 Sm2 C21 49.0(3) . .
C19 Sm2 C20 29.9(3) . .
C19 Sm2 C22 48.6(3) . .
C19 Sm2 C18 30.0(3) . .
C20 Sm2 Cu1 129.3(2) . .
C20 Sm2 Cu2 106.7(2) . 14_335
C20 Sm2 Cu2 156.0(2) . .
C20 Sm2 S3 88.5(2) . 14_335
C22 Sm2 Cu1 138.0(2) . .
C22 Sm2 Cu2 149.5(2) . .
C22 Sm2 Cu2 155.6(2) . 14_335
C22 Sm2 S3 124.3(2) . 14_335
C22 Sm2 S1 117.6(2) . .
C22 Sm2 S4 135.5(2) . .
C22 Sm2 C21 29.4(3) . .
C22 Sm2 C20 49.0(3) . .
C18 Sm2 Cu1 110.3(2) . .
C18 Sm2 Cu2 138.8(2) . 14_335
C18 Sm2 Cu2 153.5(2) . .
C18 Sm2 S3 96.9(2) . 14_335
C18 Sm2 S1 108.3(2) . .
C18 Sm2 S4 160.6(2) . .
C18 Sm2 C21 49.8(3) . .
C18 Sm2 C20 50.0(3) . .
C18 Sm2 C22 30.2(3) . .
O2 Sm2 Cu1 116.37(17) . .
O2 Sm2 Cu2 122.98(16) . 14_335
O2 Sm2 Cu2 75.89(16) . .
O2 Sm2 S3 158.57(17) . 14_335
O2 Sm2 S1 73.67(18) . .
O2 Sm2 S4 82.36(16) . .
O2 Sm2 C21 82.9(3) . .
O2 Sm2 C19 123.1(3) . .
O2 Sm2 C20 112.8(3) . .
O2 Sm2 C22 74.5(3) . .
O2 Sm2 C18 98.2(3) . .
Sm1 Cu1 Sm1 114.99(4) . 14_335
Sm1 Cu1 Sm2 115.83(4) . .
Sm1 Cu1 Sm2 116.40(4) 14_335 .
Cu1 Cu1 Sm1 61.70(4) 14_335 14_335
Cu1 Cu1 Sm1 64.37(4) 14_335 .
Cu1 Cu1 Sm2 112.55(2) 14_335 .
Cu1 Cu1 Cu2 59.40(4) 14_335 14_335
Cu2 Cu1 Sm1 113.76(4) 14_335 .
Cu2 Cu1 Sm1 65.01(3) . .
Cu2 Cu1 Sm1 112.84(4) . 14_335
Cu2 Cu1 Sm1 63.53(3) 14_335 14_335
Cu2 Cu1 Sm2 62.62(3) 14_335 .
Cu2 Cu1 Sm2 61.37(3) . .
Cu2 Cu1 Cu1 60.98(4) . 14_335
Cu2 Cu1 Cu2 58.94(5) . 14_335
S3 Cu1 Sm1 60.66(7) 14_335 14_335
S3 Cu1 Sm1 164.14(8) 14_335 .
S3 Cu1 Sm2 59.83(7) 14_335 .
S3 Cu1 Cu1 102.20(8) 14_335 14_335
S3 Cu1 Cu2 50.38(7) 14_335 14_335
S3 Cu1 Cu2 101.68(8) 14_335 .
S3 Cu1 S1 118.85(10) 14_335 .
S3 Cu1 S2 119.25(8) 14_335 .
S1 Cu1 Sm1 60.75(7) . .
S1 Cu1 Sm1 164.52(8) . 14_335
S1 Cu1 Sm2 59.28(7) . .
S1 Cu1 Cu1 105.03(8) . 14_335
S1 Cu1 Cu2 51.69(7) . .
S1 Cu1 Cu2 103.53(8) . 14_335
S1 Cu1 S2 120.70(8) . .
S2 Cu1 Sm1 60.18(3) . .
S2 Cu1 Sm1 58.82(3) . 14_335
S2 Cu1 Sm2 164.16(8) . .
S2 Cu1 Cu1 51.61(7) . 14_335
S2 Cu1 Cu2 103.87(7) . 14_335
S2 Cu1 Cu2 105.27(7) . .
Sm2 Cu2 Sm1 116.45(4) 14_335 .
Sm2 Cu2 Sm1 115.91(4) . .
Sm2 Cu2 Sm2 115.37(4) . 14_335
Cu1 Cu2 Sm1 61.43(3) . .
Cu1 Cu2 Sm1 62.65(3) 14_335 .
Cu1 Cu2 Sm2 113.51(4) . 14_335
Cu1 Cu2 Sm2 63.55(3) 14_335 14_335
Cu1 Cu2 Sm2 65.05(4) . .
Cu1 Cu2 Sm2 114.48(4) 14_335 .
Cu1 Cu2 Cu1 59.62(5) . 14_335
Cu2 Cu2 Sm1 112.76(2) 14_335 .
Cu2 Cu2 Sm2 64.70(4) 14_335 .
Cu2 Cu2 Sm2 61.94(4) 14_335 14_335
Cu2 Cu2 Cu1 59.73(4) 14_335 14_335
Cu2 Cu2 Cu1 61.33(4) 14_335 .
S3 Cu2 Sm1 60.18(7) . .
S3 Cu2 Sm2 164.80(8) . .
S3 Cu2 Sm2 60.32(7) . 14_335
S3 Cu2 Cu1 102.35(8) . .
S3 Cu2 Cu1 50.32(7) . 14_335
S3 Cu2 Cu2 102.33(8) . 14_335
S3 Cu2 S1 118.76(10) . .
S3 Cu2 S4 119.05(8) . .
S1 Cu2 Sm1 58.88(7) . .
S1 Cu2 Sm2 164.99(8) . 14_335
S1 Cu2 Sm2 61.12(7) . .
S1 Cu2 Cu1 51.48(7) . .
S1 Cu2 Cu1 103.66(8) . 14_335
S1 Cu2 Cu2 105.47(8) . 14_335
S1 Cu2 S4 121.24(8) . .
S4 Cu2 Sm1 164.98(7) . .
S4 Cu2 Sm2 60.40(3) . .
S4 Cu2 Sm2 59.02(3) . 14_335
S4 Cu2 Cu1 104.58(7) . 14_335
S4 Cu2 Cu1 105.99(7) . .
S4 Cu2 Cu2 52.23(6) . 14_335
Sm2 S3 Sm1 143.93(9) 14_335 .
Cu1 S3 Sm1 75.72(7) 14_335 .
Cu1 S3 Sm2 76.75(7) 14_335 14_335
Cu1 S3 Cu2 79.30(8) 14_335 .
Cu2 S3 Sm1 76.42(7) . .
Cu2 S3 Sm2 75.95(7) . 14_335
Sm1 S1 Sm2 142.48(9) . .
Cu1 S1 Sm1 74.17(7) . .
Cu1 S1 Sm2 76.76(7) . .
Cu1 S1 Cu2 76.83(8) . .
Cu2 S1 Sm1 76.95(7) . .
Cu2 S1 Sm2 73.72(7) . .
Sm2 S4 Sm2 142.18(14) 14_335 .
Cu2 S4 Sm2 74.06(7) . .
Cu2 S4 Sm2 76.25(7) 14_335 .
Cu2 S4 Sm2 76.25(7) . 14_335
Cu2 S4 Sm2 74.06(7) 14_335 14_335
Cu2 S4 Cu2 75.55(12) 14_335 .
Sm1 S2 Sm1 142.75(15) 14_335 .
Cu1 S2 Sm1 76.58(7) 14_335 .
Cu1 S2 Sm1 74.42(7) . .
Cu1 S2 Sm1 74.42(7) 14_335 14_335
Cu1 S2 Sm1 76.58(7) . 14_335
Cu1 S2 Cu1 76.77(13) . 14_335
C38 O1 Sm1 129.5(6) . .
C38 O1 C35 106.6(8) . .
C35 O1 Sm1 121.3(7) . .
C1 C2 Sm1 73.9(5) . .
C1 C2 C3 109.8(9) . .
C3 C2 Sm1 77.4(6) . .
C2 C1 Sm1 76.1(5) . .
C2 C1 C6 127.0(8) . .
C5 C1 Sm1 74.9(5) . .
C5 C1 C2 106.2(9) . .
C5 C1 C6 126.0(9) . .
C6 C1 Sm1 122.4(6) . .
C20 C21 Sm2 75.5(6) . .
C20 C21 C31 131.7(9) . .
C22 C21 Sm2 73.4(6) . .
C22 C21 C20 107.6(9) . .
C22 C21 C31 120.0(9) . .
C31 C21 Sm2 124.6(6) . .
C2 C3 Sm1 73.0(6) . .
C2 C3 C4 107.8(10) . .
C2 C3 C10 119.3(10) . .
C4 C3 Sm1 74.9(6) . .
C4 C3 C10 132.4(10) . .
C10 C3 Sm1 124.2(7) . .
C20 C19 Sm2 78.1(5) . .
C18 C19 Sm2 75.2(5) . .
C18 C19 C20 111.1(9) . .
C1 C5 Sm1 75.0(5) . .
C1 C5 C4 110.4(9) . .
C4 C5 Sm1 77.9(6) . .
C3 C4 Sm1 75.4(6) . .
C3 C4 C5 105.7(9) . .
C3 C4 C14 133.8(10) . .
C5 C4 Sm1 71.9(5) . .
C5 C4 C14 120.4(10) . .
C14 C4 Sm1 119.9(7) . .
C1 C6 C9 109.1(9) . .
C1 C6 C8 110.7(8) . .
C1 C6 C7 112.2(8) . .
C9 C6 C8 109.1(9) . .
C9 C6 C7 108.6(9) . .
C8 C6 C7 107.1(9) . .
C21 C20 Sm2 74.5(5) . .
C21 C20 C27 134.7(10) . .
C19 C20 Sm2 72.0(5) . .
C19 C20 C21 105.5(8) . .
C19 C20 C27 119.7(9) . .
C27 C20 Sm2 120.4(6) . .
C3 C10 C11 110.6(10) . .
C12 C10 C3 114.6(10) . .
C12 C10 C11 106.1(10) . .
C12 C10 C13 111.8(12) . .
C13 C10 C3 109.8(10) . .
C13 C10 C11 103.3(11) . .
C21 C22 Sm2 77.2(5) . .
C21 C22 C18 110.6(8) . .
C18 C22 Sm2 74.5(5) . .
C4 C14 C17 110.9(10) . .
C4 C14 C16 112.2(10) . .
C4 C14 C15 113.0(10) . .
C17 C14 C16 104.4(10) . .
C15 C14 C17 107.7(10) . .
C15 C14 C16 108.2(11) . .
C19 C18 Sm2 74.8(5) . .
C19 C18 C22 105.2(9) . .
C19 C18 C23 126.0(9) . .
C22 C18 Sm2 75.4(5) . .
C22 C18 C23 128.4(8) . .
C23 C18 Sm2 120.5(6) . .
C35 C36 C37A 103.2(12) . .
C37B C36 C35 100.6(16) . .
O1 C38 C37B 104.1(13) . .
C37A C38 O1 108.0(14) . .
O1 C35 C36 106.1(9) . .
C21 C31 C32 110.4(9) . .
C34 C31 C21 111.5(8) . .
C34 C31 C32 105.2(9) . .
C33 C31 C21 113.7(9) . .
C33 C31 C34 105.7(9) . .
C33 C31 C32 110.0(10) . .
C20 C27 C30 112.5(8) . .
C20 C27 C28 110.5(8) . .
C29 C27 C20 112.9(9) . .
C29 C27 C30 108.8(9) . .
C29 C27 C28 106.2(8) . .
C28 C27 C30 105.4(8) . .
C18 C23 C24 106.8(8) . .
C18 C23 C26 111.5(8) . .
C25 C23 C18 111.7(8) . .
C25 C23 C24 109.5(8) . .
C25 C23 C26 109.6(8) . .
C26 C23 C24 107.6(8) . .
C39 O2 Sm2 121.4(6) . .
C42 O2 Sm2 126.0(6) . .
C42 O2 C39 108.4(8) . .
O2 C39 C40 106.9(9) . .
C40 C41 C42 103.4(10) . .
C41 C40 C39 102.3(9) . .
O2 C42 C41 104.7(9) . .
C46 O3 C43 108.8(12) . .
C46 C45 C44 100.7(12) . .
O3 C43 C44 107.6(14) . .
C43 C44 C45 99.9(12) . .
O3 C46 C45 107.3(13) . .
C38 C37A C36 101.3(17) . .
C36 C37B C38 106(2) . .

loop_
_geom_bond_atom_site_label_1
_geom_bond_atom_site_label_2
_geom_bond_distance
_geom_bond_site_symmetry_2
Sm1 Cu1 3.0726(12) .
Sm1 Cu1 3.1464(12) 14_335
Sm1 Cu2 3.1710(13) .
Sm1 S3 2.830(2) .
Sm1 S1 2.787(2) .
Sm1 S2 2.7674(13) .
Sm1 O1 2.556(7) .
Sm1 C2 2.744(10) .
Sm1 C1 2.716(9) .
Sm1 C3 2.801(10) .
Sm1 C5 2.716(9) .
Sm1 C4 2.794(10) .
Sm2 Cu1 3.1715(13) .
Sm2 Cu2 3.1454(12) 14_335
Sm2 Cu2 3.0703(12) .
Sm2 S3 2.817(2) 14_335
Sm2 S1 2.801(2) .
Sm2 S4 2.7764(13) .
Sm2 C21 2.789(9) .
Sm2 C19 2.724(8) .
Sm2 C20 2.802(10) .
Sm2 C22 2.741(10) .
Sm2 C18 2.729(8) .
Sm2 O2 2.594(7) .
Cu1 Sm1 3.1465(12) 14_335
Cu1 Cu1 2.821(2) 14_335
Cu1 Cu2 2.8145(17) .
Cu1 Cu2 2.8593(17) 14_335
Cu1 S3 2.240(3) 14_335
Cu1 S1 2.262(3) .
Cu1 S2 2.271(3) .
Cu2 Sm2 3.1453(12) 14_335
Cu2 Cu1 2.8593(17) 14_335
Cu2 Cu2 2.792(2) 14_335
Cu2 S3 2.241(3) .
Cu2 S1 2.268(3) .
Cu2 S4 2.279(3) .
S3 Sm2 2.817(2) 14_335
S3 Cu1 2.240(3) 14_335
S4 Sm2 2.7763(13) 14_335
S4 Cu2 2.279(3) 14_335
S2 Sm1 2.7674(13) 14_335
S2 Cu1 2.271(3) 14_335
O1 C38 1.445(14) .
O1 C35 1.454(13) .
C2 C1 1.415(14) .
C2 C3 1.419(15) .
C1 C5 1.409(13) .
C1 C6 1.517(14) .
C21 C20 1.446(14) .
C21 C22 1.402(14) .
C21 C31 1.541(15) .
C3 C4 1.436(16) .
C3 C10 1.545(17) .
C19 C20 1.428(15) .
C19 C18 1.410(13) .
C5 C4 1.437(15) .
C4 C14 1.530(15) .
C6 C9 1.520(14) .
C6 C8 1.537(15) .
C6 C7 1.546(14) .
C20 C27 1.533(13) .
C10 C11 1.564(18) .
C10 C12 1.518(17) .
C10 C13 1.541(17) .
C22 C18 1.424(15) .
C14 C17 1.545(18) .
C14 C16 1.546(17) .
C14 C15 1.539(17) .
C18 C23 1.523(13) .
C36 C35 1.508(16) .
C36 C37A 1.65(3) .
C36 C37B 1.40(3) .
C38 C37A 1.39(3) .
C38 C37B 1.54(3) .
C31 C34 1.541(15) .
C31 C33 1.539(15) .
C31 C32 1.557(17) .
C27 C30 1.558(13) .
C27 C29 1.526(16) .
C27 C28 1.542(15) .
C25 C23 1.513(15) .
C24 C23 1.554(13) .
C23 C26 1.533(13) .
O2 C39 1.455(12) .
O2 C42 1.451(13) .
C39 C40 1.511(15) .
C41 C40 1.496(16) .
C41 C42 1.504(15) .
O3 C43 1.43(2) .
O3 C46 1.40(2) .
C45 C44 1.55(2) .
C45 C46 1.51(2) .
C43 C44 1.53(2) .

loop_
_geom_torsion_atom_site_label_1
_geom_torsion_atom_site_label_2
_geom_torsion_atom_site_label_3
_geom_torsion_atom_site_label_4
_geom_torsion
Sm1 O1 C38 C37A -120.9(14)
Sm1 O1 C38 C37B -160.7(16)
Sm1 O1 C35 C36 139.2(8)
Sm1 C2 C1 C5 -69.4(6)
Sm1 C2 C1 C6 120.3(9)
Sm1 C2 C3 C4 67.4(7)
Sm1 C2 C3 C10 -120.1(9)
Sm1 C1 C5 C4 -70.7(7)
Sm1 C1 C6 C9 179.6(6)
Sm1 C1 C6 C8 -60.4(10)
Sm1 C1 C6 C7 59.2(10)
Sm1 C3 C4 C5 65.9(7)
Sm1 C3 C4 C14 -117.6(12)
Sm1 C3 C10 C11 -69.5(11)
Sm1 C3 C10 C12 50.3(13)
Sm1 C3 C10 C13 177.1(8)
Sm1 C5 C4 C3 -68.4(7)
Sm1 C5 C4 C14 114.6(9)
Sm1 C4 C14 C17 90.5(10)
Sm1 C4 C14 C16 -25.8(13)
Sm1 C4 C14 C15 -148.5(9)
Sm2 C21 C20 C19 65.8(6)
Sm2 C21 C20 C27 -117.6(11)
Sm2 C21 C22 C18 -67.7(7)
Sm2 C21 C31 C34 -68.1(11)
Sm2 C21 C31 C33 51.2(11)
Sm2 C21 C31 C32 175.3(7)
Sm2 C19 C20 C21 -67.5(6)
Sm2 C19 C20 C27 115.3(8)
Sm2 C19 C18 C22 69.8(6)
Sm2 C19 C18 C23 -116.9(9)
Sm2 C20 C27 C30 -23.7(12)
Sm2 C20 C27 C29 -147.4(7)
Sm2 C20 C27 C28 93.8(9)
Sm2 C22 C18 C19 -69.4(6)
Sm2 C22 C18 C23 117.5(9)
Sm2 C18 C23 C25 -66.1(10)
Sm2 C18 C23 C24 174.2(6)
Sm2 C18 C23 C26 56.9(10)
Sm2 O2 C39 C40 154.3(7)
Sm2 O2 C42 C41 -176.2(7)
O1 C38 C37A C36 -36.3(18)
O1 C38 C37B C36 25(3)
C2 C1 C5 Sm1 70.2(6)
C2 C1 C5 C4 -0.5(11)
C2 C1 C6 C9 82.6(12)
C2 C1 C6 C8 -157.3(9)
C2 C1 C6 C7 -37.7(14)
C2 C3 C4 Sm1 -66.1(7)
C2 C3 C4 C5 -0.1(11)
C2 C3 C4 C14 176.3(11)
C2 C3 C10 C11 19.0(14)
C2 C3 C10 C12 138.9(11)
C2 C3 C10 C13 -94.3(13)
C1 C2 C3 Sm1 -67.5(7)
C1 C2 C3 C4 -0.1(11)
C1 C2 C3 C10 172.4(9)
C1 C5 C4 Sm1 68.8(6)
C1 C5 C4 C3 0.4(11)
C1 C5 C4 C14 -176.7(9)
C21 C20 C27 C30 74.6(14)
C21 C20 C27 C29 -49.1(15)
C21 C20 C27 C28 -167.9(10)
C21 C22 C18 Sm2 69.5(7)
C21 C22 C18 C19 0.1(11)
C21 C22 C18 C23 -173.0(9)
C3 C2 C1 Sm1 69.8(7)
C3 C2 C1 C5 0.4(11)
C3 C2 C1 C6 -169.9(9)
C3 C4 C14 C17 -171.1(11)
C3 C4 C14 C16 72.6(16)
C3 C4 C14 C15 -50.1(17)
C19 C20 C27 C30 -109.2(10)
C19 C20 C27 C29 127.1(10)
C19 C20 C27 C28 8.3(13)
C19 C18 C23 C25 26.9(13)
C19 C18 C23 C24 -92.9(11)
C19 C18 C23 C26 149.8(9)
C5 C1 C6 C9 -85.8(12)
C5 C1 C6 C8 34.2(13)
C5 C1 C6 C7 153.8(9)
C5 C4 C14 C17 5.0(13)
C5 C4 C14 C16 -111.3(12)
C5 C4 C14 C15 126.0(12)
C4 C3 C10 C11 -170.6(11)
C4 C3 C10 C12 -50.8(16)
C4 C3 C10 C13 76.0(15)
C6 C1 C5 Sm1 -119.4(9)
C6 C1 C5 C4 170.0(9)
C20 C21 C22 Sm2 68.4(6)
C20 C21 C22 C18 0.7(11)
C20 C21 C31 C34 -170.1(10)
C20 C21 C31 C33 -50.8(14)
C20 C21 C31 C32 73.4(13)
C20 C19 C18 Sm2 -70.7(7)
C20 C19 C18 C22 -0.9(10)
C20 C19 C18 C23 172.4(8)
C10 C3 C4 Sm1 122.7(11)
C10 C3 C4 C5 -171.3(10)
C10 C3 C4 C14 5(2)
C22 C21 C20 Sm2 -67.0(7)
C22 C21 C20 C19 -1.2(10)
C22 C21 C20 C27 175.4(10)
C22 C21 C31 C34 21.7(13)
C22 C21 C31 C33 141.0(10)
C22 C21 C31 C32 -94.8(11)
C22 C18 C23 C25 -161.4(10)
C22 C18 C23 C24 78.9(12)
C22 C18 C23 C26 -38.4(13)
C18 C19 C20 Sm2 68.9(6)
C18 C19 C20 C21 1.3(10)
C18 C19 C20 C27 -175.9(8)
C38 O1 C35 C36 -23.9(13)
C35 O1 C38 C37A 40.4(17)
C35 O1 C38 C37B 0.6(19)
C35 C36 C37A C38 20.5(19)
C35 C36 C37B C38 -38(2)
C31 C21 C20 Sm2 123.7(10)
C31 C21 C20 C19 -170.5(9)
C31 C21 C20 C27 6.1(18)
C31 C21 C22 Sm2 -120.8(8)
C31 C21 C22 C18 171.5(8)
O2 C39 C40 C41 25.5(11)
C39 O2 C42 C41 -19.2(13)
C40 C41 C42 O2 35.1(13)
C42 O2 C39 C40 -4.0(12)
C42 C41 C40 C39 -36.7(12)
O3 C43 C44 C45 28.4(15)
C43 O3 C46 C45 -18.7(15)
C44 C45 C46 O3 36.0(13)
C46 O3 C43 C44 -6.9(16)
C46 C45 C44 C43 -37.4(14)
C37A C36 C35 O1 2.2(15)
C37A C36 C37B C38 60(2)
C37A C38 C37B C36 -76(3)
C37B C36 C35 O1 39.1(19)
C37B C36 C37A C38 -69(3)
C37B C38 C37A C36 54(2)
